data_4001327
loop_
_publ_author_name
'Chen, Pang-Kuan'
'Che, Yun-Xia'
'Zheng, Ji-Min'
'Batten, Stuart R.'

_publ_section_title
;
 Heteropolynuclear Metamagnet Showing Spin Canting and Single-Crystal to
 Single-Crystal Phase Transformation
;
_journal_issue 9
_journal_name_full 'Chemistry of Materials'
_journal_page_first 2162
_journal_paper_doi 10.1021/cm062801s
_journal_volume 19
_journal_year 2007
_chemical_formula_sum 'C128 H156 Co12 O114 Zn8'
_chemical_formula_weight 4748.65
_chemical_name_systematic
; 
 ? 
;
_space_group_IT_number 14
_symmetry_cell_setting monoclinic
_symmetry_space_group_name_Hall '-P 2ybc'
_symmetry_space_group_name_H-M 'P 1 21/c 1'
_atom_sites_solution_hydrogens geom
_atom_sites_solution_primary direct
_atom_sites_solution_secondary difmap
_audit_creation_method SHELXL-97
_cell_angle_alpha 90.00
_cell_angle_beta 92.10(3)
_cell_angle_gamma 90.00
_cell_formula_units_Z 1
_cell_length_a 6.9872(14)
_cell_length_b 26.781(5)
_cell_length_c 21.822(4)
_cell_measurement_reflns_used 31876
_cell_measurement_temperature 150(2)
_cell_measurement_theta_max 27.58
_cell_measurement_theta_min 3.01
_cell_volume 4080.7(13)
_computing_cell_refinement 'Bruker XSCANS'
_computing_data_collection 'Bruker XSCANS'
_computing_data_reduction 'Bruker SHELXTL'
_computing_molecular_graphics 'Bruker SHELXTL'
_computing_publication_material 'Bruker SHELXTL'
_computing_structure_refinement 'SHELXL-97 (Sheldrick, 1997)'
_computing_structure_solution 'SHELXS-97 (Sheldrick, 1990)'
_diffrn_ambient_temperature 150(2)
_diffrn_measured_fraction_theta_full 0.998
_diffrn_measured_fraction_theta_max 0.998
_diffrn_measurement_device_type 'rigaku r-axis rapid IP area detector'
_diffrn_measurement_method oscillation
_diffrn_radiation_monochromator graphite
_diffrn_radiation_source 'rotating anode'
_diffrn_radiation_type MoK\a
_diffrn_radiation_wavelength 0.71073
_diffrn_reflns_av_R_equivalents 0.0671
_diffrn_reflns_av_sigmaI/netI 0.0550
_diffrn_reflns_limit_h_max 9
_diffrn_reflns_limit_h_min -9
_diffrn_reflns_limit_k_max 34
_diffrn_reflns_limit_k_min -34
_diffrn_reflns_limit_l_max 28
_diffrn_reflns_limit_l_min -28
_diffrn_reflns_number 39964
_diffrn_reflns_theta_full 27.48
_diffrn_reflns_theta_max 27.48
_diffrn_reflns_theta_min 3.01
_exptl_absorpt_coefficient_mu 2.457
_exptl_absorpt_correction_T_max 0.8277
_exptl_absorpt_correction_T_min 0.7520
_exptl_absorpt_correction_type none
_exptl_crystal_colour violet
_exptl_crystal_density_diffrn 1.932
_exptl_crystal_density_method 'not measured'
_exptl_crystal_description Block
_exptl_crystal_F_000 2400
_exptl_crystal_size_max 0.24
_exptl_crystal_size_mid 0.22
_exptl_crystal_size_min 0.16
_refine_diff_density_max 1.043
_refine_diff_density_min -0.783
_refine_diff_density_rms 0.125
_refine_ls_extinction_method none
_refine_ls_goodness_of_fit_ref 1.154
_refine_ls_hydrogen_treatment ref
_refine_ls_matrix_type full
_refine_ls_number_parameters 671
_refine_ls_number_reflns 9317
_refine_ls_number_restraints 28
_refine_ls_restrained_S_all 1.153
_refine_ls_R_factor_all 0.0616
_refine_ls_R_factor_gt 0.0517
_refine_ls_shift/su_max 0.001
_refine_ls_shift/su_mean 0.000
_refine_ls_structure_factor_coef Fsqd
_refine_ls_weighting_details 'calc w=1/[\s^2^(Fo^2^)+(0.0000P)^2^+25.8773P] where P=(Fo^2^+2Fc^2^)/3'
_refine_ls_weighting_scheme calc
_refine_ls_wR_factor_gt 0.1193
_refine_ls_wR_factor_ref 0.1231
_reflns_number_gt 7946
_reflns_number_total 9317
_reflns_threshold_expression >2sigma(I)
_cod_data_source_file cm062801ssi20061123_073311.cif
_cod_data_source_block shelxl
_cod_depositor_comments
;
The following automatic conversions were performed:

'_symmetry_cell_setting' value 'Monoclinic' changed to 'monoclinic'
according to /home/saulius/struct/CIF-dictionaries/cif_core.dic
dictionary named 'cif_core.dic' version 2.4.1 from 2010-06-29.

Automatic conversion script
Id: cif_fix_values 1715 2011-07-08 13:25:40Z adriana 
;
_cod_original_cell_volume 4080.7(14)
_cod_original_sg_symbol_H-M P2(1)/c
_cod_database_code 4001327

loop_
_symmetry_equiv_pos_as_xyz
'x, y, z'
'-x, y+1/2, -z+1/2'
'-x, -y, -z'
'x, -y-1/2, z-1/2'

loop_
_atom_site_label
_atom_site_type_symbol
_atom_site_fract_x
_atom_site_fract_y
_atom_site_fract_z
_atom_site_U_iso_or_equiv
_atom_site_adp_type
_atom_site_occupancy
_atom_site_symmetry_multiplicity
_atom_site_calc_flag
_atom_site_refinement_flags
_atom_site_disorder_assembly
_atom_site_disorder_group
C1 C 0.6186(6) 0.90900(17) 0.1946(2) 0.0149(9) Uani 1 1 d . . .
C2 C 0.6744(6) 0.95873(16) 0.1686(2) 0.0131(8) Uani 1 1 d . . .
C3 C 0.6524(7) 0.96854(17) 0.1062(2) 0.0159(9) Uani 1 1 d . . .
H3 H 0.6096 0.9436 0.0794 0.019 Uiso 1 1 calc R . .
C4 C 0.6943(7) 1.01568(18) 0.0839(2) 0.0171(9) Uani 1 1 d . . .
H4 H 0.6816 1.0221 0.0421 0.021 Uiso 1 1 calc R . .
C5 C 0.7547(6) 1.05301(18) 0.1237(2) 0.0171(9) Uani 1 1 d . . .
H5 H 0.7818 1.0846 0.1084 0.020 Uiso 1 1 calc R . .
C6 C 0.7757(6) 1.04390(17) 0.1865(2) 0.0153(9) Uani 1 1 d . . .
C7 C 0.7385(6) 0.99621(17) 0.2084(2) 0.0143(9) Uani 1 1 d . . .
H7 H 0.7567 0.9893 0.2500 0.017 Uiso 1 1 calc R . .
C8 C 0.8297(7) 1.08470(17) 0.2309(2) 0.0169(9) Uani 1 1 d . . .
C9 C 0.1559(6) 0.90939(18) 0.2394(2) 0.0162(9) Uani 1 1 d . . .
C10 C 0.1814(6) 0.95008(17) 0.1942(2) 0.0138(9) Uani 1 1 d . . .
C11 C 0.1429(7) 0.94235(18) 0.1315(2) 0.0180(9) Uani 1 1 d . . .
H11 H 0.1015 0.9112 0.1175 0.022 Uiso 1 1 calc R . .
C12 C 0.1663(7) 0.98093(19) 0.0904(2) 0.0186(10) Uani 1 1 d . . .
H12 H 0.1374 0.9758 0.0490 0.022 Uiso 1 1 calc R . .
C13 C 0.2325(7) 1.02733(18) 0.1102(2) 0.0165(9) Uani 1 1 d . . .
H13 H 0.2512 1.0529 0.0821 0.020 Uiso 1 1 calc R . .
C14 C 0.2705(6) 1.03514(17) 0.17269(19) 0.0124(8) Uani 1 1 d . . .
C15 C 0.2419(6) 0.99685(17) 0.2143(2) 0.0139(9) Uani 1 1 d . . .
H15 H 0.2635 1.0026 0.2560 0.017 Uiso 1 1 calc R . .
C16 C 0.3514(6) 1.08396(17) 0.1957(2) 0.0146(9) Uani 1 1 d . . .
C17 C 0.2369(6) 0.74026(17) 0.38579(19) 0.0139(9) Uani 1 1 d . . .
C18 C 0.1842(6) 0.76840(17) 0.44223(19) 0.0126(8) Uani 1 1 d . . .
C19 C 0.0993(7) 0.81489(18) 0.4370(2) 0.0162(9) Uani 1 1 d . . .
H19 H 0.0781 0.8290 0.3984 0.019 Uiso 1 1 calc R . .
C20 C 0.0454(7) 0.84068(17) 0.4886(2) 0.0179(9) Uani 1 1 d . . .
H20 H -0.0142 0.8716 0.4847 0.021 Uiso 1 1 calc R . .
C21 C 0.0811(7) 0.81995(18) 0.5461(2) 0.0180(9) Uani 1 1 d . . .
H21 H 0.0447 0.8371 0.5808 0.022 Uiso 1 1 calc R . .
C22 C 0.1711(6) 0.77356(17) 0.5523(2) 0.0135(8) Uani 1 1 d . . .
C23 C 0.2211(6) 0.74753(17) 0.50016(19) 0.0135(8) Uani 1 1 d . . .
H23 H 0.2789 0.7163 0.5038 0.016 Uiso 1 1 calc R . .
C24 C 0.2143(6) 0.75220(18) 0.6145(2) 0.0146(9) Uani 1 1 d . . .
C25 C 0.6920(6) 0.74502(17) 0.11804(19) 0.0138(9) Uani 1 1 d . . .
C26 C 0.7306(6) 0.77317(17) 0.06015(19) 0.0125(8) Uani 1 1 d . . .
C27 C 0.6975(6) 0.74957(17) 0.00392(19) 0.0130(8) Uani 1 1 d . . .
H27 H 0.6490 0.7172 0.0023 0.016 Uiso 1 1 calc R . .
C28 C 0.7375(6) 0.77470(17) -0.04976(19) 0.0119(8) Uani 1 1 d . . .
C29 C 0.8105(7) 0.82299(18) -0.0474(2) 0.0177(9) Uani 1 1 d . . .
H29 H 0.8368 0.8398 -0.0834 0.021 Uiso 1 1 calc R . .
C30 C 0.8438(7) 0.84583(18) 0.0089(2) 0.0199(10) Uani 1 1 d . . .
H30 H 0.8942 0.8779 0.0107 0.024 Uiso 1 1 calc R . .
C31 C 0.8021(7) 0.82088(17) 0.06256(19) 0.0160(9) Uani 1 1 d . . .
H31 H 0.8226 0.8366 0.1003 0.019 Uiso 1 1 calc R . .
C32 C 0.7036(7) 0.74870(17) -0.10988(19) 0.0145(9) Uani 1 1 d . . .
Co1 Co 0.64466(9) 0.64754(2) 0.18500(3) 0.01227(13) Uani 1 1 d . . .
Co2 Co 0.69419(8) 0.74743(2) 0.25427(2) 0.01029(13) Uani 1 1 d . . .
Co3 Co 0.65658(9) 0.84832(2) 0.31969(3) 0.01200(13) Uani 1 1 d . . .
H17A H 0.384(4) 0.704(2) 0.224(2) 0.023(15) Uiso 1 1 d D . .
H18A H 0.971(7) 0.698(2) 0.203(2) 0.033(17) Uiso 1 1 d D . .
H19A H 0.390(7) 0.794(3) 0.289(3) 0.05(2) Uiso 1 1 d D . .
H20A H 0.960(7) 0.824(2) 0.255(2) 0.029(17) Uiso 1 1 d D . .
H21A H 0.326(9) 0.605(2) 0.164(3) 0.05(2) Uiso 1 1 d D . .
H22A H 0.791(11) 0.5708(12) 0.130(4) 0.07(3) Uiso 1 1 d D . .
H23A H 0.425(12) 0.870(3) 0.4023(19) 0.08(3) Uiso 1 1 d D . .
H24A H 0.931(7) 0.905(3) 0.341(3) 0.06(2) Uiso 1 1 d D . .
H18B H 0.967(7) 0.6684(19) 0.251(2) 0.026(16) Uiso 1 1 d D . .
H20B H 0.983(8) 0.795(3) 0.304(3) 0.06(3) Uiso 1 1 d D . .
H21B H 0.329(13) 0.647(2) 0.133(5) 0.12(4) Uiso 1 1 d D . .
H22B H 0.917(6) 0.596(2) 0.166(2) 0.038(19) Uiso 1 1 d D . .
H23B H 0.343(7) 0.889(3) 0.343(3) 0.06(2) Uiso 1 1 d D . .
H24B H 0.781(9) 0.9247(15) 0.372(3) 0.05(2) Uiso 1 1 d D . .
O1 O 0.5306(5) 0.87967(12) 0.15779(15) 0.0170(7) Uani 1 1 d . . .
O2 O 0.6555(6) 0.90113(13) 0.24980(16) 0.0251(8) Uani 1 1 d . . .
O3 O 0.8350(5) 1.12939(12) 0.21060(16) 0.0191(7) Uani 1 1 d . . .
O4 O 0.8653(5) 1.07330(13) 0.28609(16) 0.0225(7) Uani 1 1 d . . .
O5 O 0.1429(5) 0.86425(12) 0.21882(15) 0.0185(7) Uani 1 1 d . . .
O6 O 0.1461(5) 0.92003(13) 0.29518(15) 0.0210(7) Uani 1 1 d . . .
O7 O 0.4082(5) 1.11467(12) 0.15575(15) 0.0175(7) Uani 1 1 d . . .
O8 O 0.3637(5) 1.09057(13) 0.25253(15) 0.0221(7) Uani 1 1 d . . .
O9 O 0.3264(5) 0.69934(12) 0.39348(14) 0.0167(7) Uani 1 1 d . . .
O10 O 0.1945(5) 0.75821(13) 0.33349(14) 0.0198(7) Uani 1 1 d . . .
O11 O 0.2840(5) 0.70852(13) 0.61626(14) 0.0193(7) Uani 1 1 d . . .
O12 O 0.1839(5) 0.77808(15) 0.66129(15) 0.0246(8) Uani 1 1 d . . .
O13 O 0.6517(5) 0.69961(12) 0.11521(14) 0.0162(7) Uani 1 1 d . . .
O14 O 0.7055(5) 0.77066(12) 0.16723(14) 0.0180(7) Uani 1 1 d . . .
O15 O 0.6665(5) 0.70276(12) -0.10969(13) 0.0151(6) Uani 1 1 d . . .
O16 O 0.7193(5) 0.77518(12) -0.15805(13) 0.0171(7) Uani 1 1 d . . .
O17 O 0.4876(5) 0.69305(12) 0.24019(14) 0.0130(6) Uani 1 1 d D . .
O18 O 0.8942(5) 0.68680(12) 0.22883(14) 0.0143(6) Uani 1 1 d D . .
O19 O 0.4834(4) 0.80174(11) 0.26708(14) 0.0124(6) Uani 1 1 d D . .
O20 O 0.8966(5) 0.80631(12) 0.27979(14) 0.0137(6) Uani 1 1 d D . .
O21 O 0.3925(6) 0.61985(15) 0.13860(17) 0.0260(8) Uani 1 1 d D . .
O22 O 0.8279(5) 0.60024(13) 0.13874(15) 0.0179(7) Uani 1 1 d D . .
O23 O 0.4381(6) 0.88310(15) 0.36747(17) 0.0255(8) Uani 1 1 d D . .
O24 O 0.8410(5) 0.89789(12) 0.36506(15) 0.0170(7) Uani 1 1 d D . .
O26 O 0.7070(7) 0.99946(16) 0.6180(2) 0.0396(10) Uani 1 1 d . . .
O25 O 0.2159(13) 0.9625(3) 0.4975(5) 0.045(3) Uani 0.501(11) 1 d P A 1
O27 O 0.3711(19) 0.6162(5) 0.5087(5) 0.069(3) Uani 0.50 1 d P . .
O28 O 0.5256(10) 0.8867(2) 0.5045(3) 0.0755(18) Uani 1 1 d . . .
O29 O 0.2961(8) 0.0027(2) 0.6209(3) 0.0346(16) Uani 0.750(10) 1 d PU B 1
O25' O 0.1819(12) 0.0366(3) 0.5004(3) 0.033(2) Uani 0.499(11) 1 d P A 2
O29' O 0.364(2) 0.0363(6) 0.5636(6) 0.025(4) Uani 0.250(10) 1 d PU B 2
Zn1 Zn 0.37746(8) 0.82582(2) 0.18902(2) 0.01506(12) Uani 1 1 d . . .
Zn2 Zn 0.40974(8) 0.66694(2) 0.31916(2) 0.01553(12) Uani 1 1 d . . .

loop_
_atom_site_aniso_label
_atom_site_aniso_U_11
_atom_site_aniso_U_22
_atom_site_aniso_U_33
_atom_site_aniso_U_23
_atom_site_aniso_U_13
_atom_site_aniso_U_12
C1 0.014(2) 0.013(2) 0.019(2) 0.0013(17) 0.0025(17) 0.0011(17)
C2 0.0090(19) 0.011(2) 0.019(2) 0.0008(17) -0.0003(16) 0.0003(16)
C3 0.016(2) 0.015(2) 0.018(2) -0.0030(17) 0.0035(17) -0.0001(18)
C4 0.017(2) 0.019(2) 0.015(2) 0.0032(17) 0.0019(18) 0.0007(18)
C5 0.014(2) 0.017(2) 0.021(2) 0.0047(18) 0.0021(18) 0.0006(18)
C6 0.013(2) 0.015(2) 0.018(2) -0.0013(17) -0.0013(17) 0.0016(17)
C7 0.014(2) 0.014(2) 0.015(2) -0.0002(17) -0.0049(16) 0.0029(17)
C8 0.014(2) 0.014(2) 0.023(2) -0.0034(18) -0.0031(18) 0.0007(17)
C9 0.012(2) 0.016(2) 0.020(2) 0.0019(18) 0.0022(17) 0.0004(17)
C10 0.0089(19) 0.016(2) 0.017(2) 0.0000(17) 0.0018(16) -0.0004(17)
C11 0.016(2) 0.013(2) 0.025(2) -0.0050(18) 0.0014(19) -0.0026(18)
C12 0.020(2) 0.022(2) 0.014(2) -0.0015(18) -0.0032(18) -0.0015(19)
C13 0.018(2) 0.015(2) 0.016(2) 0.0034(17) 0.0015(18) -0.0009(18)
C14 0.011(2) 0.013(2) 0.014(2) -0.0004(16) 0.0021(16) 0.0007(16)
C15 0.012(2) 0.016(2) 0.014(2) -0.0011(17) 0.0005(16) 0.0021(17)
C16 0.012(2) 0.012(2) 0.019(2) 0.0005(17) 0.0000(17) 0.0012(17)
C17 0.011(2) 0.018(2) 0.0123(19) -0.0002(17) 0.0032(16) -0.0033(17)
C18 0.0087(19) 0.015(2) 0.014(2) -0.0020(16) 0.0001(16) -0.0022(16)
C19 0.017(2) 0.017(2) 0.015(2) 0.0025(17) -0.0031(17) -0.0010(18)
C20 0.017(2) 0.012(2) 0.025(2) -0.0009(18) 0.0006(19) 0.0013(17)
C21 0.017(2) 0.016(2) 0.021(2) -0.0061(18) 0.0014(18) -0.0008(18)
C22 0.0096(19) 0.016(2) 0.015(2) 0.0011(17) -0.0016(16) -0.0029(17)
C23 0.014(2) 0.013(2) 0.014(2) 0.0001(16) -0.0032(16) -0.0003(17)
C24 0.0085(19) 0.021(2) 0.014(2) -0.0045(18) -0.0022(16) -0.0026(17)
C25 0.016(2) 0.013(2) 0.0123(19) 0.0034(16) -0.0004(16) 0.0069(17)
C26 0.013(2) 0.013(2) 0.0109(19) 0.0035(16) 0.0009(16) 0.0036(16)
C27 0.014(2) 0.014(2) 0.0109(19) 0.0033(16) 0.0015(16) 0.0017(17)
C28 0.0094(19) 0.016(2) 0.0109(19) 0.0001(16) 0.0007(15) 0.0025(16)
C29 0.025(2) 0.016(2) 0.012(2) 0.0016(17) 0.0014(18) -0.0014(19)
C30 0.030(3) 0.015(2) 0.015(2) -0.0010(18) -0.0001(19) -0.009(2)
C31 0.022(2) 0.016(2) 0.0096(19) -0.0032(16) -0.0017(17) 0.0021(18)
C32 0.020(2) 0.013(2) 0.0108(19) 0.0000(16) 0.0004(17) 0.0010(18)
Co1 0.0172(3) 0.0094(3) 0.0103(3) -0.0001(2) 0.0010(2) 0.0010(2)
Co2 0.0140(3) 0.0092(3) 0.0076(2) -0.0001(2) 0.0001(2) 0.0001(2)
Co3 0.0167(3) 0.0092(3) 0.0100(3) 0.0000(2) -0.0011(2) -0.0002(2)
O1 0.0206(17) 0.0101(15) 0.0203(16) -0.0006(13) 0.0032(13) -0.0011(13)
O2 0.037(2) 0.0153(17) 0.0222(17) 0.0064(14) -0.0075(16) -0.0068(15)
O3 0.0175(16) 0.0107(16) 0.0285(18) -0.0006(13) -0.0061(14) -0.0006(13)
O4 0.0262(19) 0.0195(18) 0.0211(17) -0.0007(14) -0.0079(14) -0.0016(15)
O5 0.0187(17) 0.0127(16) 0.0243(17) 0.0014(13) 0.0059(14) 0.0011(13)
O6 0.0243(18) 0.0215(18) 0.0173(16) 0.0025(13) 0.0010(14) -0.0026(14)
O7 0.0222(17) 0.0120(16) 0.0182(16) 0.0022(12) -0.0016(13) -0.0036(13)
O8 0.034(2) 0.0146(17) 0.0178(16) -0.0042(13) 0.0035(15) -0.0033(15)
O9 0.0182(16) 0.0181(17) 0.0138(15) -0.0034(12) 0.0016(13) 0.0045(13)
O10 0.0204(17) 0.0269(19) 0.0119(15) 0.0029(13) -0.0011(13) -0.0004(14)
O11 0.0235(18) 0.0200(17) 0.0137(15) 0.0027(13) -0.0062(13) -0.0003(14)
O12 0.0185(17) 0.041(2) 0.0137(16) -0.0081(15) -0.0008(13) 0.0070(16)
O13 0.0219(17) 0.0142(16) 0.0126(14) 0.0017(12) 0.0017(13) -0.0009(13)
O14 0.0284(18) 0.0166(16) 0.0089(14) 0.0006(12) -0.0006(13) -0.0004(14)
O15 0.0226(17) 0.0124(15) 0.0104(14) 0.0000(12) -0.0002(12) -0.0001(13)
O16 0.0274(18) 0.0166(17) 0.0075(14) -0.0006(12) 0.0016(13) 0.0008(14)
O17 0.0155(16) 0.0113(15) 0.0122(14) 0.0015(12) -0.0009(12) 0.0003(12)
O18 0.0142(15) 0.0152(16) 0.0135(15) 0.0017(12) 0.0004(13) 0.0004(13)
O19 0.0144(15) 0.0106(15) 0.0121(14) -0.0006(12) -0.0005(12) -0.0004(12)
O20 0.0144(15) 0.0136(16) 0.0132(15) 0.0031(12) -0.0006(12) -0.0009(13)
O21 0.029(2) 0.028(2) 0.0204(18) 0.0010(15) -0.0055(15) -0.0076(17)
O22 0.0215(18) 0.0152(17) 0.0171(16) -0.0021(13) 0.0008(14) 0.0029(14)
O23 0.030(2) 0.028(2) 0.0191(18) -0.0003(15) 0.0009(16) 0.0095(17)
O24 0.0185(17) 0.0130(16) 0.0191(16) -0.0016(13) -0.0016(14) -0.0012(13)
O26 0.049(3) 0.027(2) 0.042(2) -0.0014(19) -0.001(2) 0.005(2)
O25 0.037(5) 0.035(5) 0.065(7) 0.006(4) 0.005(4) -0.010(4)
O27 0.083(9) 0.066(8) 0.058(7) 0.003(6) 0.003(6) -0.008(7)
O28 0.074(4) 0.073(4) 0.081(4) -0.001(3) 0.022(3) -0.021(3)
O29 0.043(3) 0.020(3) 0.041(3) 0.001(2) -0.002(3) 0.005(2)
O25' 0.037(5) 0.036(5) 0.025(4) -0.003(3) 0.003(3) 0.003(4)
O29' 0.028(8) 0.026(8) 0.022(7) -0.013(6) 0.007(6) -0.001(6)
Zn1 0.0204(3) 0.0127(3) 0.0120(2) 0.00024(19) -0.0023(2) -0.0027(2)
Zn2 0.0209(3) 0.0128(3) 0.0130(2) -0.00017(19) 0.0021(2) 0.0031(2)

loop_
_atom_type_symbol
_atom_type_description
_atom_type_scat_dispersion_real
_atom_type_scat_dispersion_imag
_atom_type_scat_source
C C 0.0033 0.0016 'International Tables Vol C Tables 4.2.6.8 and 6.1.1.4'
H H 0.0000 0.0000 'International Tables Vol C Tables 4.2.6.8 and 6.1.1.4'
O O 0.0106 0.0060 'International Tables Vol C Tables 4.2.6.8 and 6.1.1.4'
Co Co 0.3494 0.9721 'International Tables Vol C Tables 4.2.6.8 and 6.1.1.4'
Zn Zn 0.2839 1.4301 'International Tables Vol C Tables 4.2.6.8 and 6.1.1.4'

loop_
_geom_angle_atom_site_label_1
_geom_angle_atom_site_label_2
_geom_angle_atom_site_label_3
_geom_angle
_geom_angle_site_symmetry_1
_geom_angle_site_symmetry_3
O2 C1 O1 126.1(4) . .
O2 C1 C2 118.0(4) . .
O1 C1 C2 115.8(4) . .
C3 C2 C7 119.8(4) . .
C3 C2 C1 121.1(4) . .
C7 C2 C1 118.9(4) . .
C4 C3 C2 119.9(4) . .
C4 C3 H3 120.1 . .
C2 C3 H3 120.1 . .
C5 C4 C3 120.2(4) . .
C5 C4 H4 119.9 . .
C3 C4 H4 119.9 . .
C4 C5 C6 120.7(4) . .
C4 C5 H5 119.7 . .
C6 C5 H5 119.7 . .
C7 C6 C5 118.9(4) . .
C7 C6 C8 119.6(4) . .
C5 C6 C8 121.5(4) . .
C6 C7 C2 120.5(4) . .
C6 C7 H7 119.8 . .
C2 C7 H7 119.8 . .
O4 C8 O3 123.5(4) . .
O4 C8 C6 118.5(4) . .
O3 C8 C6 118.0(4) . .
O6 C9 O5 122.9(4) . .
O6 C9 C10 119.3(4) . .
O5 C9 C10 117.7(4) . .
C15 C10 C11 119.2(4) . .
C15 C10 C9 119.7(4) . .
C11 C10 C9 121.1(4) . .
C12 C11 C10 120.0(4) . .
C12 C11 H11 120.0 . .
C10 C11 H11 120.0 . .
C11 C12 C13 120.9(4) . .
C11 C12 H12 119.6 . .
C13 C12 H12 119.6 . .
C12 C13 C14 119.1(4) . .
C12 C13 H13 120.4 . .
C14 C13 H13 120.4 . .
C15 C14 C13 120.1(4) . .
C15 C14 C16 119.0(4) . .
C13 C14 C16 120.9(4) . .
C10 C15 C14 120.6(4) . .
C10 C15 H15 119.7 . .
C14 C15 H15 119.7 . .
O8 C16 O7 125.1(4) . .
O8 C16 C14 117.8(4) . .
O7 C16 C14 117.1(4) . .
O10 C17 O9 123.1(4) . .
O10 C17 C18 119.6(4) . .
O9 C17 C18 117.3(4) . .
C19 C18 C23 120.0(4) . .
C19 C18 C17 120.1(4) . .
C23 C18 C17 119.9(4) . .
C18 C19 C20 120.8(4) . .
C18 C19 H19 119.6 . .
C20 C19 H19 119.6 . .
C19 C20 C21 119.4(4) . .
C19 C20 H20 120.3 . .
C21 C20 H20 120.3 . .
C20 C21 C22 120.7(4) . .
C20 C21 H21 119.7 . .
C22 C21 H21 119.7 . .
C23 C22 C21 119.4(4) . .
C23 C22 C24 120.2(4) . .
C21 C22 C24 120.4(4) . .
C22 C23 C18 119.8(4) . .
C22 C23 H23 120.1 . .
C18 C23 H23 120.1 . .
O12 C24 O11 124.0(4) . .
O12 C24 C22 119.5(4) . .
O11 C24 C22 116.5(4) . .
O13 C25 O14 125.1(4) . .
O13 C25 C26 119.6(4) . .
O14 C25 C26 115.3(4) . .
C31 C26 C27 120.3(4) . .
C31 C26 C25 120.7(4) . .
C27 C26 C25 118.9(4) . .
C28 C27 C26 119.4(4) . .
C28 C27 H27 120.3 . .
C26 C27 H27 120.3 . .
C27 C28 C29 120.3(4) . .
C27 C28 C32 118.9(4) . .
C29 C28 C32 120.8(4) . .
C30 C29 C28 119.6(4) . .
C30 C29 H29 120.2 . .
C28 C29 H29 120.2 . .
C29 C30 C31 120.1(4) . .
C29 C30 H30 119.9 . .
C31 C30 H30 119.9 . .
C26 C31 C30 120.2(4) . .
C26 C31 H31 119.9 . .
C30 C31 H31 119.9 . .
O15 C32 O16 124.8(4) . .
O15 C32 C28 118.6(4) . .
O16 C32 C28 116.6(4) . .
O8 Co1 O17 91.31(13) 2_645 .
O8 Co1 O13 174.26(13) 2_645 .
O17 Co1 O13 93.40(13) . .
O8 Co1 O22 84.42(14) 2_645 .
O17 Co1 O22 172.67(13) . .
O13 Co1 O22 91.23(13) . .
O8 Co1 O21 90.77(15) 2_645 .
O17 Co1 O21 92.00(15) . .
O13 Co1 O21 85.78(14) . .
O22 Co1 O21 94.00(15) . .
O8 Co1 O18 96.15(14) 2_645 .
O17 Co1 O18 83.96(12) . .
O13 Co1 O18 87.62(13) . .
O22 Co1 O18 90.56(13) . .
O21 Co1 O18 172.05(14) . .
O14 Co2 O16 172.72(15) . 4_576
O14 Co2 O17 97.45(13) . .
O16 Co2 O17 88.01(13) 4_576 .
O14 Co2 O19 87.90(13) . .
O16 Co2 O19 96.86(13) 4_576 .
O17 Co2 O19 91.05(12) . .
O14 Co2 O20 88.26(13) . .
O16 Co2 O20 86.65(13) 4_576 .
O17 Co2 O20 173.07(12) . .
O19 Co2 O20 85.21(12) . .
O14 Co2 O18 86.73(13) . .
O16 Co2 O18 89.08(13) 4_576 .
O17 Co2 O18 83.70(12) . .
O19 Co2 O18 171.95(12) . .
O20 Co2 O18 100.61(12) . .
O19 Co3 O15 91.02(13) . 4_576
O19 Co3 O24 174.59(13) . .
O15 Co3 O24 93.70(13) 4_576 .
O19 Co3 O2 90.97(13) . .
O15 Co3 O2 177.89(14) 4_576 .
O24 Co3 O2 84.28(14) . .
O19 Co3 O23 97.04(15) . .
O15 Co3 O23 85.88(14) 4_576 .
O24 Co3 O23 85.95(15) . .
O2 Co3 O23 94.56(16) . .
O19 Co3 O20 84.92(12) . .
O15 Co3 O20 87.23(12) 4_576 .
O24 Co3 O20 92.66(13) . .
O2 Co3 O20 92.26(14) . .
O23 Co3 O20 172.87(13) . .
C1 O1 Zn1 120.0(3) . .
C1 O2 Co3 145.4(3) . .
C8 O3 Zn2 122.0(3) . 2_655
C9 O5 Zn1 122.1(3) . .
C16 O7 Zn2 119.1(3) . 2_655
C16 O8 Co1 139.6(3) . 2_655
C17 O9 Zn2 115.8(3) . .
C24 O11 Zn1 125.7(3) . 4_576
C25 O13 Co1 129.2(3) . .
C25 O14 Co2 128.8(3) . .
C32 O15 Co3 130.4(3) . 4_575
C32 O16 Co2 127.6(3) . 4_575
Zn2 O17 Co1 118.39(16) . .
Zn2 O17 Co2 109.67(14) . .
Co1 O17 Co2 96.89(13) . .
Zn2 O17 H17A 103(4) . .
Co1 O17 H17A 116(4) . .
Co2 O17 H17A 114(4) . .
Co1 O18 Co2 87.85(12) . .
Co1 O18 H18A 113(4) . .
Co2 O18 H18A 109(4) . .
Co1 O18 H18B 115(4) . .
Co2 O18 H18B 130(4) . .
H18A O18 H18B 102(5) . .
Zn1 O19 Co3 119.02(15) . .
Zn1 O19 Co2 111.13(14) . .
Co3 O19 Co2 95.35(13) . .
Zn1 O19 H19A 108(5) . .
Co3 O19 H19A 106(5) . .
Co2 O19 H19A 118(5) . .
Co2 O20 Co3 88.52(12) . .
Co2 O20 H20A 125(4) . .
Co3 O20 H20A 113(4) . .
Co2 O20 H20B 110(6) . .
Co3 O20 H20B 118(5) . .
H20A O20 H20B 103(6) . .
Co1 O21 H21A 108(5) . .
Co1 O21 H21B 101(8) . .
H21A O21 H21B 102(7) . .
Co1 O22 H22A 119(6) . .
Co1 O22 H22B 102(4) . .
H22A O22 H22B 104(6) . .
Co3 O23 H23A 111(6) . .
Co3 O23 H23B 110(5) . .
H23A O23 H23B 122(7) . .
Co3 O24 H24A 108(5) . .
Co3 O24 H24B 108(5) . .
H24A O24 H24B 108(6) . .
O11 Zn1 O1 103.91(14) 4_575 .
O11 Zn1 O19 132.10(14) 4_575 .
O1 Zn1 O19 111.02(14) . .
O11 Zn1 O5 104.42(15) 4_575 .
O1 Zn1 O5 101.26(13) . .
O19 Zn1 O5 99.85(13) . .
O9 Zn2 O17 132.53(14) . .
O9 Zn2 O7 107.29(14) . 2_645
O17 Zn2 O7 107.66(14) . 2_645
O9 Zn2 O3 102.07(14) . 2_645
O17 Zn2 O3 98.67(14) . 2_645
O7 Zn2 O3 105.17(14) 2_645 2_645

loop_
_geom_bond_atom_site_label_1
_geom_bond_atom_site_label_2
_geom_bond_distance
_geom_bond_site_symmetry_2
C1 O2 1.240(6) .
C1 O1 1.267(6) .
C1 C2 1.505(6) .
C2 C3 1.389(6) .
C2 C7 1.392(6) .
C3 C4 1.388(6) .
C3 H3 0.9300 .
C4 C5 1.380(7) .
C4 H4 0.9300 .
C5 C6 1.396(6) .
C5 H5 0.9300 .
C6 C7 1.391(6) .
C6 C8 1.499(6) .
C7 H7 0.9300 .
C8 O4 1.259(6) .
C8 O3 1.277(6) .
C9 O6 1.255(6) .
C9 O5 1.291(6) .
C9 C10 1.484(6) .
C10 C15 1.388(6) .
C10 C11 1.400(6) .
C11 C12 1.382(7) .
C11 H11 0.9300 .
C12 C13 1.389(7) .
C12 H12 0.9300 .
C13 C14 1.396(6) .
C13 H13 0.9300 .
C14 C15 1.389(6) .
C14 C16 1.503(6) .
C15 H15 0.9300 .
C16 O8 1.252(6) .
C16 O7 1.273(5) .
C17 O10 1.264(5) .
C17 O9 1.270(6) .
C17 C18 1.501(6) .
C18 C19 1.382(6) .
C18 C23 1.397(6) .
C19 C20 1.384(6) .
C19 H19 0.9300 .
C20 C21 1.386(7) .
C20 H20 0.9300 .
C21 C22 1.397(6) .
C21 H21 0.9300 .
C22 C23 1.391(6) .
C22 C24 1.492(6) .
C23 H23 0.9300 .
C24 O12 1.259(5) .
C24 O11 1.267(6) .
C25 O13 1.249(6) .
C25 O14 1.275(5) .
C25 C26 1.504(6) .
C26 C31 1.372(6) .
C26 C27 1.392(6) .
C27 C28 1.388(6) .
C27 H27 0.9300 .
C28 C29 1.391(6) .
C28 C32 1.496(6) .
C29 C30 1.383(6) .
C29 H29 0.9300 .
C30 C31 1.389(6) .
C30 H30 0.9300 .
C31 H31 0.9300 .
C32 O15 1.257(5) .
C32 O16 1.276(5) .
Co1 O8 2.048(3) 2_645
Co1 O17 2.058(3) .
Co1 O13 2.067(3) .
Co1 O22 2.088(3) .
Co1 O21 2.133(4) .
Co1 O18 2.222(3) .
Co2 O14 2.003(3) .
Co2 O16 2.008(3) 4_576
Co2 O17 2.066(3) .
Co2 O19 2.096(3) .
Co2 O20 2.177(3) .
Co2 O18 2.226(3) .
Co3 O19 2.058(3) .
Co3 O15 2.060(3) 4_576
Co3 O24 2.076(3) .
Co3 O2 2.080(3) .
Co3 O23 2.098(4) .
Co3 O20 2.224(3) .
O1 Zn1 1.935(3) .
O3 Zn2 2.068(3) 2_655
O5 Zn1 2.061(3) .
O7 Zn2 1.956(3) 2_655
O8 Co1 2.048(3) 2_655
O9 Zn2 1.947(3) .
O11 Zn1 1.928(3) 4_576
O15 Co3 2.060(3) 4_575
O16 Co2 2.008(3) 4_575
O17 Zn2 1.955(3) .
O17 H17A 0.845(10) .
O18 H18A 0.851(10) .
O18 H18B 0.851(10) .
O19 Zn1 1.942(3) .
O19 H19A 0.847(10) .
O20 H20A 0.852(10) .
O20 H20B 0.849(10) .
O21 H21A 0.850(10) .
O21 H21B 0.849(10) .
O22 H22A 0.849(7) .
O22 H22B 0.849(7) .
O23 H23A 0.847(10) .
O23 H23B 0.847(10) .
O24 H24A 0.850(10) .
O24 H24B 0.847(10) .
Zn1 O11 1.928(3) 4_575
Zn2 O7 1.956(3) 2_645
Zn2 O3 2.068(3) 2_645

loop_
_geom_torsion_atom_site_label_1
_geom_torsion_atom_site_label_2
_geom_torsion_atom_site_label_3
_geom_torsion_atom_site_label_4
_geom_torsion
_geom_torsion_site_symmetry_1
_geom_torsion_site_symmetry_4
O2 C1 C2 C3 174.5(4) . .
O1 C1 C2 C3 -8.1(6) . .
O2 C1 C2 C7 -9.3(6) . .
O1 C1 C2 C7 168.1(4) . .
C7 C2 C3 C4 0.0(7) . .
C1 C2 C3 C4 176.2(4) . .
C2 C3 C4 C5 -1.1(7) . .
C3 C4 C5 C6 0.4(7) . .
C4 C5 C6 C7 1.4(7) . .
C4 C5 C6 C8 -176.3(4) . .
C5 C6 C7 C2 -2.5(7) . .
C8 C6 C7 C2 175.2(4) . .
C3 C2 C7 C6 1.8(7) . .
C1 C2 C7 C6 -174.5(4) . .
C7 C6 C8 O4 9.4(7) . .
C5 C6 C8 O4 -172.9(4) . .
C7 C6 C8 O3 -169.8(4) . .
C5 C6 C8 O3 7.9(7) . .
O6 C9 C10 C15 16.2(7) . .
O5 C9 C10 C15 -164.4(4) . .
O6 C9 C10 C11 -162.9(4) . .
O5 C9 C10 C11 16.5(6) . .
C15 C10 C11 C12 0.4(7) . .
C9 C10 C11 C12 179.5(4) . .
C10 C11 C12 C13 1.6(7) . .
C11 C12 C13 C14 -1.8(7) . .
C12 C13 C14 C15 -0.1(7) . .
C12 C13 C14 C16 177.0(4) . .
C11 C10 C15 C14 -2.2(7) . .
C9 C10 C15 C14 178.7(4) . .
C13 C14 C15 C10 2.0(7) . .
C16 C14 C15 C10 -175.1(4) . .
C15 C14 C16 O8 -10.1(6) . .
C13 C14 C16 O8 172.8(4) . .
C15 C14 C16 O7 167.5(4) . .
C13 C14 C16 O7 -9.6(6) . .
O10 C17 C18 C19 -3.5(6) . .
O9 C17 C18 C19 175.3(4) . .
O10 C17 C18 C23 176.5(4) . .
O9 C17 C18 C23 -4.7(6) . .
C23 C18 C19 C20 -1.7(7) . .
C17 C18 C19 C20 178.3(4) . .
C18 C19 C20 C21 1.4(7) . .
C19 C20 C21 C22 0.2(7) . .
C20 C21 C22 C23 -1.5(7) . .
C20 C21 C22 C24 178.2(4) . .
C21 C22 C23 C18 1.2(7) . .
C24 C22 C23 C18 -178.5(4) . .
C19 C18 C23 C22 0.4(7) . .
C17 C18 C23 C22 -179.6(4) . .
C23 C22 C24 O12 173.7(4) . .
C21 C22 C24 O12 -6.0(6) . .
C23 C22 C24 O11 -5.0(6) . .
C21 C22 C24 O11 175.3(4) . .
O13 C25 C26 C31 -170.4(4) . .
O14 C25 C26 C31 9.0(6) . .
O13 C25 C26 C27 7.9(6) . .
O14 C25 C26 C27 -172.7(4) . .
C31 C26 C27 C28 0.0(7) . .
C25 C26 C27 C28 -178.3(4) . .
C26 C27 C28 C29 0.2(7) . .
C26 C27 C28 C32 179.2(4) . .
C27 C28 C29 C30 0.2(7) . .
C32 C28 C29 C30 -178.8(4) . .
C28 C29 C30 C31 -0.8(8) . .
C27 C26 C31 C30 -0.7(7) . .
C25 C26 C31 C30 177.6(4) . .
C29 C30 C31 C26 1.1(8) . .
C27 C28 C32 O15 -10.1(6) . .
C29 C28 C32 O15 168.9(4) . .
C27 C28 C32 O16 171.5(4) . .
C29 C28 C32 O16 -9.5(6) . .
O2 C1 O1 Zn1 17.8(6) . .
C2 C1 O1 Zn1 -159.3(3) . .
O1 C1 O2 Co3 9.8(9) . .
C2 C1 O2 Co3 -173.1(4) . .
O19 Co3 O2 C1 -14.9(6) . .
O15 Co3 O2 C1 146(4) 4_576 .
O24 Co3 O2 C1 162.5(6) . .
O23 Co3 O2 C1 -112.0(6) . .
O20 Co3 O2 C1 70.1(6) . .
O4 C8 O3 Zn2 -111.4(5) . 2_655
C6 C8 O3 Zn2 67.8(5) . 2_655
O6 C9 O5 Zn1 -106.6(5) . .
C10 C9 O5 Zn1 74.1(5) . .
O8 C16 O7 Zn2 18.3(6) . 2_655
C14 C16 O7 Zn2 -159.2(3) . 2_655
O7 C16 O8 Co1 32.7(8) . 2_655
C14 C16 O8 Co1 -149.9(4) . 2_655
O10 C17 O9 Zn2 3.5(6) . .
C18 C17 O9 Zn2 -175.2(3) . .
O12 C24 O11 Zn1 -5.2(7) . 4_576
C22 C24 O11 Zn1 173.4(3) . 4_576
O14 C25 O13 Co1 -13.0(7) . .
C26 C25 O13 Co1 166.4(3) . .
O8 Co1 O13 C25 -167.1(13) 2_645 .
O17 Co1 O13 C25 47.9(4) . .
O22 Co1 O13 C25 -126.4(4) . .
O21 Co1 O13 C25 139.7(4) . .
O18 Co1 O13 C25 -35.9(4) . .
O13 C25 O14 Co2 6.6(7) . .
C26 C25 O14 Co2 -172.8(3) . .
O16 Co2 O14 C25 101.1(11) 4_576 .
O17 Co2 O14 C25 -37.1(4) . .
O19 Co2 O14 C25 -127.9(4) . .
O20 Co2 O14 C25 146.8(4) . .
O18 Co2 O14 C25 46.1(4) . .
O16 C32 O15 Co3 10.0(7) . 4_575
C28 C32 O15 Co3 -168.3(3) . 4_575
O15 C32 O16 Co2 -0.9(7) . 4_575
C28 C32 O16 Co2 177.4(3) . 4_575
O8 Co1 O17 Zn2 0.85(19) 2_645 .
O13 Co1 O17 Zn2 177.56(17) . .
O22 Co1 O17 Zn2 -53.4(11) . .
O21 Co1 O17 Zn2 91.68(19) . .
O18 Co1 O17 Zn2 -95.19(18) . .
O8 Co1 O17 Co2 117.64(14) 2_645 .
O13 Co1 O17 Co2 -65.65(14) . .
O22 Co1 O17 Co2 63.4(11) . .
O21 Co1 O17 Co2 -151.54(14) . .
O18 Co1 O17 Co2 21.59(12) . .
O14 Co2 O17 Zn2 -172.22(16) . .
O16 Co2 O17 Zn2 12.63(16) 4_576 .
O19 Co2 O17 Zn2 -84.20(16) . .
O20 Co2 O17 Zn2 -26.9(11) . .
O18 Co2 O17 Zn2 101.92(16) . .
O14 Co2 O17 Co1 64.29(14) . .
O16 Co2 O17 Co1 -110.86(14) 4_576 .
O19 Co2 O17 Co1 152.32(12) . .
O20 Co2 O17 Co1 -150.4(10) . .
O18 Co2 O17 Co1 -21.56(12) . .
O8 Co1 O18 Co2 -110.50(13) 2_645 .
O17 Co1 O18 Co2 -19.83(11) . .
O13 Co1 O18 Co2 73.84(12) . .
O22 Co1 O18 Co2 165.05(12) . .
O21 Co1 O18 Co2 40.0(10) . .
O14 Co2 O18 Co1 -78.10(13) . .
O16 Co2 O18 Co1 107.86(13) 4_576 .
O17 Co2 O18 Co1 19.76(11) . .
O19 Co2 O18 Co1 -29.8(9) . .
O20 Co2 O18 Co1 -165.72(11) . .
O15 Co3 O19 Zn1 173.87(17) 4_576 .
O24 Co3 O19 Zn1 -35.4(15) . .
O2 Co3 O19 Zn1 -6.82(19) . .
O23 Co3 O19 Zn1 87.90(19) . .
O20 Co3 O19 Zn1 -99.00(17) . .
O15 Co3 O19 Co2 -68.35(13) 4_576 .
O24 Co3 O19 Co2 82.4(14) . .
O2 Co3 O19 Co2 110.96(14) . .
O23 Co3 O19 Co2 -154.33(14) . .
O20 Co3 O19 Co2 18.78(12) . .
O14 Co2 O19 Zn1 16.34(16) . .
O16 Co2 O19 Zn1 -169.19(16) 4_576 .
O17 Co2 O19 Zn1 -81.07(16) . .
O20 Co2 O19 Zn1 104.77(16) . .
O18 Co2 O19 Zn1 -31.9(9) . .
O14 Co2 O19 Co3 -107.62(14) . .
O16 Co2 O19 Co3 66.85(14) 4_576 .
O17 Co2 O19 Co3 154.97(12) . .
O20 Co2 O19 Co3 -19.19(12) . .
O18 Co2 O19 Co3 -155.9(8) . .
O14 Co2 O20 Co3 105.68(13) . .
O16 Co2 O20 Co3 -79.54(13) 4_576 .
O17 Co2 O20 Co3 -40.0(11) . .
O19 Co2 O20 Co3 17.64(11) . .
O18 Co2 O20 Co3 -167.97(10) . .
O19 Co3 O20 Co2 -17.98(11) . .
O15 Co3 O20 Co2 73.29(12) 4_576 .
O24 Co3 O20 Co2 166.87(12) . .
O2 Co3 O20 Co2 -108.75(13) . .
O23 Co3 O20 Co2 88.3(12) . .
C1 O1 Zn1 O11 -177.9(3) . 4_575
C1 O1 Zn1 O19 -31.3(4) . .
C1 O1 Zn1 O5 74.0(3) . .
Co3 O19 Zn1 O11 157.08(17) . 4_575
Co2 O19 Zn1 O11 47.9(2) . 4_575
Co3 O19 Zn1 O1 23.1(2) . .
Co2 O19 Zn1 O1 -86.09(17) . .
Co3 O19 Zn1 O5 -83.10(18) . .
Co2 O19 Zn1 O5 167.71(15) . .
C9 O5 Zn1 O11 -138.8(3) . 4_575
C9 O5 Zn1 O1 -31.1(4) . .
C9 O5 Zn1 O19 82.8(4) . .
C17 O9 Zn2 O17 31.1(4) . .
C17 O9 Zn2 O7 166.9(3) . 2_645
C17 O9 Zn2 O3 -82.8(3) . 2_645
Co1 O17 Zn2 O9 160.73(16) . .
Co2 O17 Zn2 O9 51.0(2) . .
Co1 O17 Zn2 O7 25.1(2) . 2_645
Co2 O17 Zn2 O7 -84.69(17) . 2_645
Co1 O17 Zn2 O3 -84.00(18) . 2_645
Co2 O17 Zn2 O3 166.25(15) . 2_645
